data_4104590
loop_
_publ_author_name
'Meghan A. Dureen'
'Douglas W. Stephan'

_publ_section_title
;
 Terminal Alkyne Activation by Frustrated and Classical Lewis
 Acid/Phosphine Pairs
;
_journal_name_full 'Journal of the American Chemical Society'
_journal_page_first 8396
_journal_page_last 8397
_journal_paper_doi 10.1021/ja903650w
_journal_volume 131
_journal_year 2009
_chemical_formula_sum 'C44 H21 B F15 P'
_chemical_formula_weight 876.39
_space_group_IT_number 14
_symmetry_cell_setting monoclinic
_symmetry_space_group_name_Hall '-P 2ybc'
_symmetry_space_group_name_H-M 'P 1 21/c 1'
_atom_sites_solution_hydrogens geom
_atom_sites_solution_primary direct
_atom_sites_solution_secondary difmap
_audit_creation_method SHELXL-97
_cell_angle_alpha 90.00
_cell_angle_beta 103.055(2)
_cell_angle_gamma 90.00
_cell_formula_units_Z 4
_cell_length_a 17.5355(6)
_cell_length_b 11.2841(4)
_cell_length_c 19.4421(7)
_cell_measurement_reflns_used 9961
_cell_measurement_temperature 150(2)
_cell_measurement_theta_max 28.70
_cell_measurement_theta_min 2.38
_cell_volume 3747.6(2)
_computing_cell_refinement 'Bruker SAINT'
_computing_data_collection 'Bruker APEX2'
_computing_data_reduction 'Bruker SAINT'
_computing_molecular_graphics 'Bruker SHELXTL'
_computing_publication_material 'Bruker SHELXTL'
_computing_structure_refinement 'SHELXL-97 (Sheldrick, 2008)'
_computing_structure_solution 'SHELXS-97 (Sheldrick, 2008)'
_diffrn_ambient_temperature 150(2)
_diffrn_measured_fraction_theta_full 0.878
_diffrn_measured_fraction_theta_max 0.878
_diffrn_measurement_device_type 'Bruker APEX-II CCD'
_diffrn_measurement_method '\f and \w scans'
_diffrn_radiation_monochromator graphite
_diffrn_radiation_source 'fine-focus sealed tube'
_diffrn_radiation_type MoK\a
_diffrn_radiation_wavelength 0.71073
_diffrn_reflns_av_R_equivalents 0.0317
_diffrn_reflns_av_sigmaI/netI 0.0300
_diffrn_reflns_limit_h_max 23
_diffrn_reflns_limit_h_min -24
_diffrn_reflns_limit_k_max 15
_diffrn_reflns_limit_k_min -15
_diffrn_reflns_limit_l_max 26
_diffrn_reflns_limit_l_min -26
_diffrn_reflns_number 53136
_diffrn_reflns_theta_full 30.37
_diffrn_reflns_theta_max 30.37
_diffrn_reflns_theta_min 2.10
_exptl_absorpt_coefficient_mu 0.182
_exptl_absorpt_correction_T_max 0.9306
_exptl_absorpt_correction_T_min 0.8985
_exptl_absorpt_correction_type multi-scan
_exptl_absorpt_process_details SADABS
_exptl_crystal_colour colourless
_exptl_crystal_density_diffrn 1.553
_exptl_crystal_description block
_exptl_crystal_F_000 1760
_exptl_crystal_size_max 0.60
_exptl_crystal_size_mid 0.40
_exptl_crystal_size_min 0.40
_refine_diff_density_max 0.385
_refine_diff_density_min -0.301
_refine_diff_density_rms 0.047
_refine_ls_extinction_coef 0.0007(2)
_refine_ls_extinction_expression Fc^*^=kFc[1+0.001xFc^2^\l^3^/sin(2\q)]^-1/4^
_refine_ls_extinction_method SHELXL
_refine_ls_goodness_of_fit_ref 1.037
_refine_ls_hydrogen_treatment constr
_refine_ls_matrix_type full
_refine_ls_number_parameters 551
_refine_ls_number_reflns 9931
_refine_ls_number_restraints 0
_refine_ls_restrained_S_all 1.037
_refine_ls_R_factor_all 0.0530
_refine_ls_R_factor_gt 0.0360
_refine_ls_shift/su_max 0.001
_refine_ls_shift/su_mean 0.000
_refine_ls_structure_factor_coef Fsqd
_refine_ls_weighting_details 'calc w=1/[\s^2^(Fo^2^)+(0.0422P)^2^+1.1051P] where P=(Fo^2^+2Fc^2^)/3'
_refine_ls_weighting_scheme calc
_refine_ls_wR_factor_gt 0.0862
_refine_ls_wR_factor_ref 0.0941
_reflns_number_gt 7622
_reflns_number_total 9931
_reflns_threshold_expression >2sigma(I)
_cod_data_source_file ja903650w_si_002_5.cif
_cod_data_source_block Ph3PC(Ph)=C(H)B(C6F5)3
_cod_depositor_comments
;
The following automatic conversions were performed:

'_refine_ls_hydrogen_treatment' value 'constrained' was replaced with
the value 'constr' as specified in the replacement file
'src/cod-tools/trunk/data/replacement-values/replacement_values.lst'.

Automatic conversion script
Id: cif_fix_values 5376 2017-05-30 11:51:03Z andrius 
;
_cod_database_code 4104590

loop_
_symmetry_equiv_pos_as_xyz
'x, y, z'
'-x, y+1/2, -z+1/2'
'-x, -y, -z'
'x, -y-1/2, z-1/2'

loop_
_atom_site_label
_atom_site_type_symbol
_atom_site_fract_x
_atom_site_fract_y
_atom_site_fract_z
_atom_site_U_iso_or_equiv
_atom_site_adp_type
_atom_site_occupancy
_atom_site_symmetry_multiplicity
_atom_site_calc_flag
_atom_site_refinement_flags
P1 P 0.259187(19) 0.25122(3) 0.080672(17) 0.01877(8) Uani 1 1 d .
F5 F 0.16731(5) -0.00360(7) 0.18122(5) 0.03041(19) Uani 1 1 d .
F1 F 0.25869(5) -0.37796(7) 0.12260(4) 0.03104(19) Uani 1 1 d .
F4 F 0.06280(5) -0.11108(9) 0.23736(5) 0.0392(2) Uani 1 1 d .
F3 F 0.04968(6) -0.35142(9) 0.23481(5) 0.0476(3) Uani 1 1 d .
F2 F 0.15214(6) -0.48332(8) 0.18029(6) 0.0488(3) Uani 1 1 d .
F6 F 0.41158(5) -0.31808(7) 0.09703(4) 0.02684(18) Uani 1 1 d .
F10 F 0.33765(4) -0.05899(6) 0.26346(4) 0.02407(17) Uani 1 1 d .
F9 F 0.45029(5) -0.15103(7) 0.36419(4) 0.02988(19) Uani 1 1 d .
F7 F 0.52095(5) -0.40884(7) 0.19911(4) 0.0320(2) Uani 1 1 d .
F8 F 0.54169(5) -0.33086(7) 0.33400(4) 0.03034(19) Uani 1 1 d .
F14 F 0.41649(5) -0.09742(8) -0.08876(4) 0.0356(2) Uani 1 1 d .
F15 F 0.41463(4) -0.07070(7) 0.04698(4) 0.02660(18) Uani 1 1 d .
F11 F 0.16813(5) -0.26399(8) 0.00481(4) 0.03039(19) Uani 1 1 d .
F12 F 0.17167(6) -0.28912(9) -0.12901(5) 0.0412(2) Uani 1 1 d .
F13 F 0.29323(6) -0.20218(9) -0.17969(4) 0.0424(2) Uani 1 1 d .
C1 C 0.29222(7) 0.01753(11) 0.11750(7) 0.0178(2) Uani 1 1 d .
H1 H 0.3238 0.0531 0.1584 0.021 Uiso 1 1 calc R
C3 C 0.19690(8) 0.05899(11) 0.00081(7) 0.0224(3) Uani 1 1 d .
C2 C 0.25362(7) 0.09267(11) 0.06799(7) 0.0189(2) Uani 1 1 d .
C8 C 0.21374(9) 0.07921(12) -0.06504(7) 0.0291(3) Uani 1 1 d .
H8 H 0.2627 0.1127 -0.0677 0.035 Uiso 1 1 calc R
C7 C 0.15935(10) 0.05064(15) -0.12674(8) 0.0387(4) Uani 1 1 d .
H7 H 0.1713 0.0641 -0.1714 0.046 Uiso 1 1 calc R
C4 C 0.12463(8) 0.01102(13) 0.00336(8) 0.0293(3) Uani 1 1 d .
H4 H 0.1121 -0.0024 0.0478 0.035 Uiso 1 1 calc R
C5 C 0.07044(9) -0.01759(15) -0.05831(9) 0.0397(4) Uani 1 1 d .
H5 H 0.0214 -0.0511 -0.0559 0.048 Uiso 1 1 calc R
C6 C 0.08781(10) 0.00267(16) -0.12303(9) 0.0435(4) Uani 1 1 d .
H6 H 0.0506 -0.0164 -0.1652 0.052 Uiso 1 1 calc R
C15 C 0.32187(8) 0.31594(11) 0.02932(7) 0.0205(3) Uani 1 1 d .
C9 C 0.16070(8) 0.30514(12) 0.04867(8) 0.0255(3) Uani 1 1 d .
C21 C 0.29575(8) 0.29242(11) 0.17183(7) 0.0212(3) Uani 1 1 d .
C17 C 0.43325(8) 0.29674(13) -0.02289(7) 0.0275(3) Uani 1 1 d .
H17 H 0.4745 0.2503 -0.0330 0.033 Uiso 1 1 calc R
C26 C 0.34753(8) 0.38769(12) 0.18850(7) 0.0252(3) Uani 1 1 d .
H26 H 0.3638 0.4299 0.1520 0.030 Uiso 1 1 calc R
C19 C 0.36434(9) 0.48226(13) -0.02999(8) 0.0312(3) Uani 1 1 d .
H19 H 0.3586 0.5625 -0.0451 0.037 Uiso 1 1 calc R
C16 C 0.38239(8) 0.24768(12) 0.01445(7) 0.0223(3) Uani 1 1 d .
H16 H 0.3888 0.1677 0.0299 0.027 Uiso 1 1 calc R
C18 C 0.42396(9) 0.41355(13) -0.04546(7) 0.0299(3) Uani 1 1 d .
H18 H 0.4585 0.4466 -0.0716 0.036 Uiso 1 1 calc R
C22 C 0.27267(9) 0.23079(12) 0.22602(8) 0.0288(3) Uani 1 1 d .
H22 H 0.2371 0.1663 0.2151 0.035 Uiso 1 1 calc R
C24 C 0.35272(10) 0.35830(14) 0.31182(8) 0.0352(3) Uani 1 1 d .
H24 H 0.3724 0.3806 0.3597 0.042 Uiso 1 1 calc R
C25 C 0.37510(9) 0.42038(13) 0.25831(8) 0.0326(3) Uani 1 1 d .
H25 H 0.4096 0.4860 0.2695 0.039 Uiso 1 1 calc R
C23 C 0.30168(10) 0.26377(13) 0.29577(8) 0.0353(4) Uani 1 1 d .
H23 H 0.2864 0.2212 0.3326 0.042 Uiso 1 1 calc R
C20 C 0.31317(9) 0.43433(12) 0.00739(7) 0.0266(3) Uani 1 1 d .
H20 H 0.2725 0.4815 0.0181 0.032 Uiso 1 1 calc R
C14 C 0.10796(9) 0.29897(13) 0.09239(9) 0.0336(3) Uani 1 1 d .
H14 H 0.1256 0.2789 0.1408 0.040 Uiso 1 1 calc R
C10 C 0.13399(9) 0.33488(13) -0.02228(9) 0.0343(3) Uani 1 1 d .
H10 H 0.1698 0.3388 -0.0523 0.041 Uiso 1 1 calc R
C13 C 0.02902(9) 0.32259(15) 0.06445(11) 0.0451(4) Uani 1 1 d .
H13 H -0.0073 0.3183 0.0939 0.054 Uiso 1 1 calc R
C11 C 0.05524(10) 0.35880(16) -0.04906(11) 0.0467(4) Uani 1 1 d .
H11 H 0.0372 0.3798 -0.0973 0.056 Uiso 1 1 calc R
C12 C 0.00346(10) 0.35206(16) -0.00575(12) 0.0512(5) Uani 1 1 d .
H12 H -0.0505 0.3679 -0.0243 0.061 Uiso 1 1 calc R
C27 C 0.21846(7) -0.18473(11) 0.14663(7) 0.0195(2) Uani 1 1 d .
C31 C 0.11034(8) -0.17685(13) 0.20759(7) 0.0273(3) Uani 1 1 d .
C32 C 0.16652(8) -0.12386(12) 0.17775(7) 0.0225(3) Uani 1 1 d .
C28 C 0.21056(8) -0.30745(12) 0.14986(7) 0.0235(3) Uani 1 1 d .
C29 C 0.15573(9) -0.36398(13) 0.17904(8) 0.0307(3) Uani 1 1 d .
C30 C 0.10449(8) -0.29825(14) 0.20730(8) 0.0310(3) Uani 1 1 d .
C33 C 0.36955(7) -0.17853(11) 0.17348(7) 0.0181(2) Uani 1 1 d .
C36 C 0.48769(7) -0.27981(12) 0.28245(7) 0.0216(3) Uani 1 1 d .
C35 C 0.47671(8) -0.31918(11) 0.21418(7) 0.0221(3) Uani 1 1 d .
C38 C 0.38423(7) -0.14187(11) 0.24361(7) 0.0192(2) Uani 1 1 d .
C37 C 0.44145(8) -0.18902(11) 0.29727(7) 0.0213(3) Uani 1 1 d .
C34 C 0.41893(8) -0.26911(11) 0.16197(7) 0.0201(3) Uani 1 1 d .
C39 C 0.29147(7) -0.16590(11) 0.03410(7) 0.0192(2) Uani 1 1 d .
C40 C 0.23230(8) -0.22187(12) -0.01437(7) 0.0227(3) Uani 1 1 d .
C44 C 0.35289(8) -0.12711(11) 0.00526(7) 0.0215(3) Uani 1 1 d .
C43 C 0.35535(8) -0.13949(12) -0.06483(7) 0.0255(3) Uani 1 1 d .
C42 C 0.29382(9) -0.19355(13) -0.11064(7) 0.0289(3) Uani 1 1 d .
C41 C 0.23237(8) -0.23600(13) -0.08513(7) 0.0278(3) Uani 1 1 d .
B1 B 0.29153(8) -0.12772(12) 0.11603(7) 0.0177(3) Uani 1 1 d .

loop_
_atom_site_aniso_label
_atom_site_aniso_U_11
_atom_site_aniso_U_22
_atom_site_aniso_U_33
_atom_site_aniso_U_23
_atom_site_aniso_U_13
_atom_site_aniso_U_12
P1 0.02043(16) 0.01716(15) 0.01910(17) 0.00030(12) 0.00528(13) 0.00150(12)
F5 0.0327(4) 0.0235(4) 0.0402(5) -0.0005(3) 0.0190(4) 0.0034(3)
F1 0.0406(5) 0.0203(4) 0.0333(5) -0.0034(3) 0.0104(4) 0.0008(3)
F4 0.0300(5) 0.0537(6) 0.0392(5) 0.0090(4) 0.0193(4) 0.0091(4)
F3 0.0418(5) 0.0591(6) 0.0462(6) 0.0143(5) 0.0189(5) -0.0179(5)
F2 0.0687(7) 0.0251(5) 0.0556(6) 0.0016(4) 0.0208(5) -0.0181(5)
F6 0.0343(4) 0.0274(4) 0.0189(4) -0.0042(3) 0.0062(3) 0.0092(3)
F10 0.0294(4) 0.0227(4) 0.0205(4) -0.0031(3) 0.0065(3) 0.0060(3)
F9 0.0386(5) 0.0323(4) 0.0159(4) -0.0038(3) 0.0003(3) 0.0022(4)
F7 0.0337(4) 0.0327(4) 0.0306(5) 0.0025(4) 0.0096(4) 0.0173(4)
F8 0.0246(4) 0.0380(5) 0.0249(4) 0.0063(3) -0.0019(3) 0.0071(3)
F14 0.0363(5) 0.0446(5) 0.0313(5) 0.0078(4) 0.0192(4) 0.0061(4)
F15 0.0235(4) 0.0305(4) 0.0264(4) -0.0006(3) 0.0068(3) -0.0037(3)
F11 0.0264(4) 0.0388(5) 0.0248(4) -0.0041(3) 0.0032(3) -0.0089(4)
F12 0.0414(5) 0.0533(6) 0.0241(5) -0.0144(4) -0.0028(4) -0.0038(4)
F13 0.0504(6) 0.0617(6) 0.0163(4) -0.0026(4) 0.0099(4) 0.0146(5)
C1 0.0171(6) 0.0197(6) 0.0175(6) -0.0019(5) 0.0055(5) -0.0012(5)
C3 0.0246(6) 0.0178(6) 0.0225(7) -0.0011(5) 0.0007(5) 0.0053(5)
C2 0.0196(6) 0.0184(6) 0.0198(6) -0.0013(5) 0.0068(5) 0.0000(5)
C8 0.0359(8) 0.0262(7) 0.0232(7) 0.0006(6) 0.0023(6) 0.0047(6)
C7 0.0501(10) 0.0396(9) 0.0217(8) -0.0039(6) -0.0017(7) 0.0139(8)
C4 0.0234(7) 0.0299(7) 0.0324(8) -0.0038(6) 0.0017(6) 0.0044(6)
C5 0.0234(7) 0.0441(9) 0.0464(10) -0.0142(8) -0.0031(7) 0.0041(7)
C6 0.0373(9) 0.0478(10) 0.0348(9) -0.0175(8) -0.0142(7) 0.0156(8)
C15 0.0232(6) 0.0211(6) 0.0168(6) 0.0001(5) 0.0035(5) -0.0017(5)
C9 0.0215(6) 0.0192(6) 0.0349(8) -0.0023(6) 0.0045(6) 0.0021(5)
C21 0.0250(6) 0.0189(6) 0.0205(7) -0.0016(5) 0.0067(5) 0.0027(5)
C17 0.0261(7) 0.0337(7) 0.0238(7) -0.0015(6) 0.0080(6) 0.0005(6)
C26 0.0313(7) 0.0218(6) 0.0238(7) 0.0012(5) 0.0084(6) -0.0014(5)
C19 0.0456(9) 0.0222(7) 0.0273(8) 0.0046(6) 0.0113(7) -0.0033(6)
C16 0.0233(6) 0.0239(6) 0.0188(6) 0.0021(5) 0.0027(5) 0.0003(5)
C18 0.0357(8) 0.0335(8) 0.0230(7) 0.0007(6) 0.0119(6) -0.0078(6)
C22 0.0387(8) 0.0240(7) 0.0271(8) -0.0040(6) 0.0149(6) -0.0059(6)
C24 0.0522(10) 0.0321(8) 0.0216(7) -0.0064(6) 0.0090(7) -0.0047(7)
C25 0.0416(9) 0.0267(7) 0.0293(8) -0.0048(6) 0.0075(7) -0.0086(6)
C23 0.0562(10) 0.0305(8) 0.0233(8) -0.0020(6) 0.0178(7) -0.0052(7)
C20 0.0342(7) 0.0221(6) 0.0247(7) 0.0003(5) 0.0093(6) 0.0024(6)
C14 0.0295(8) 0.0266(7) 0.0466(10) -0.0015(7) 0.0129(7) 0.0002(6)
C10 0.0296(7) 0.0323(8) 0.0377(9) 0.0021(7) 0.0010(6) 0.0047(6)
C13 0.0265(8) 0.0389(9) 0.0732(14) -0.0023(9) 0.0180(8) -0.0011(7)
C11 0.0335(9) 0.0446(10) 0.0536(11) 0.0072(8) -0.0077(8) 0.0043(7)
C12 0.0249(8) 0.0435(10) 0.0786(15) 0.0057(9) -0.0017(8) 0.0029(7)
C27 0.0198(6) 0.0214(6) 0.0162(6) 0.0006(5) 0.0019(5) -0.0009(5)
C31 0.0218(6) 0.0386(8) 0.0219(7) 0.0042(6) 0.0062(5) 0.0014(6)
C32 0.0217(6) 0.0229(6) 0.0225(7) 0.0017(5) 0.0043(5) -0.0006(5)
C28 0.0273(7) 0.0229(6) 0.0194(7) -0.0009(5) 0.0034(5) -0.0018(5)
C29 0.0385(8) 0.0256(7) 0.0261(7) 0.0024(6) 0.0035(6) -0.0116(6)
C30 0.0276(7) 0.0407(8) 0.0245(7) 0.0080(6) 0.0052(6) -0.0113(6)
C33 0.0192(6) 0.0170(6) 0.0183(6) 0.0010(5) 0.0044(5) -0.0007(5)
C36 0.0179(6) 0.0247(6) 0.0208(7) 0.0056(5) 0.0010(5) 0.0008(5)
C35 0.0206(6) 0.0207(6) 0.0264(7) 0.0015(5) 0.0082(5) 0.0038(5)
C38 0.0192(6) 0.0172(6) 0.0219(7) -0.0008(5) 0.0064(5) 0.0000(5)
C37 0.0245(6) 0.0228(6) 0.0161(6) -0.0016(5) 0.0036(5) -0.0042(5)
C34 0.0228(6) 0.0213(6) 0.0168(6) -0.0012(5) 0.0056(5) -0.0002(5)
C39 0.0218(6) 0.0171(6) 0.0183(6) 0.0001(5) 0.0035(5) 0.0043(5)
C40 0.0234(6) 0.0230(6) 0.0217(7) -0.0006(5) 0.0053(5) 0.0022(5)
C44 0.0219(6) 0.0206(6) 0.0216(7) 0.0010(5) 0.0040(5) 0.0039(5)
C43 0.0287(7) 0.0266(7) 0.0239(7) 0.0056(5) 0.0118(6) 0.0082(6)
C42 0.0375(8) 0.0348(8) 0.0153(7) 0.0003(6) 0.0078(6) 0.0134(6)
C41 0.0302(7) 0.0303(7) 0.0194(7) -0.0059(6) -0.0019(6) 0.0050(6)
B1 0.0186(6) 0.0184(6) 0.0163(7) -0.0013(5) 0.0042(5) 0.0006(5)

loop_
_atom_type_symbol
_atom_type_description
_atom_type_scat_dispersion_real
_atom_type_scat_dispersion_imag
_atom_type_scat_source
C C 0.0033 0.0016 'International Tables Vol C Tables 4.2.6.8 and 6.1.1.4'
H H 0.0000 0.0000 'International Tables Vol C Tables 4.2.6.8 and 6.1.1.4'
B B 0.0013 0.0007 'International Tables Vol C Tables 4.2.6.8 and 6.1.1.4'
F F 0.0171 0.0103 'International Tables Vol C Tables 4.2.6.8 and 6.1.1.4'
P P 0.1023 0.0942 'International Tables Vol C Tables 4.2.6.8 and 6.1.1.4'

loop_
_geom_angle_atom_site_label_1
_geom_angle_atom_site_label_2
_geom_angle_atom_site_label_3
_geom_angle
C15 P1 C9 109.22(6)
C15 P1 C21 108.34(6)
C9 P1 C21 110.61(6)
C15 P1 C2 110.34(6)
C9 P1 C2 105.61(6)
C21 P1 C2 112.69(6)
C2 C1 B1 128.12(12)
C4 C3 C8 118.70(13)
C4 C3 C2 119.87(12)
C8 C3 C2 121.38(12)
C1 C2 C3 126.19(11)
C1 C2 P1 121.60(10)
C3 C2 P1 111.99(9)
C7 C8 C3 120.46(15)
C6 C7 C8 119.92(15)
C3 C4 C5 120.75(15)
C6 C5 C4 120.00(16)
C5 C6 C7 120.17(15)
C16 C15 C20 119.99(12)
C16 C15 P1 118.71(10)
C20 C15 P1 121.22(10)
C14 C9 C10 119.69(14)
C14 C9 P1 119.27(12)
C10 C9 P1 120.26(11)
C22 C21 C26 119.48(13)
C22 C21 P1 120.90(10)
C26 C21 P1 119.62(10)
C16 C17 C18 120.12(13)
C25 C26 C21 119.82(13)
C20 C19 C18 120.28(13)
C17 C16 C15 119.88(12)
C17 C18 C19 120.17(13)
C23 C22 C21 119.94(13)
C23 C24 C25 120.03(14)
C24 C25 C26 120.48(14)
C24 C23 C22 120.24(14)
C19 C20 C15 119.55(13)
C9 C14 C13 119.39(16)
C11 C10 C9 120.10(16)
C12 C13 C14 120.30(16)
C12 C11 C10 119.93(18)
C11 C12 C13 120.59(16)
C32 C27 C28 113.03(11)
C32 C27 B1 127.00(11)
C28 C27 B1 119.58(11)
F4 C31 C30 120.04(12)
F4 C31 C32 120.76(13)
C30 C31 C32 119.20(13)
F5 C32 C27 121.13(11)
F5 C32 C31 114.22(11)
C27 C32 C31 124.65(12)
F1 C28 C29 116.38(12)
F1 C28 C27 119.30(11)
C29 C28 C27 124.32(13)
F2 C29 C30 119.68(13)
F2 C29 C28 120.62(14)
C30 C29 C28 119.70(13)
F3 C30 C29 120.70(14)
F3 C30 C31 120.24(14)
C29 C30 C31 119.06(12)
C34 C33 C38 113.09(11)
C34 C33 B1 126.44(11)
C38 C33 B1 119.88(10)
F8 C36 C35 120.30(12)
F8 C36 C37 120.81(12)
C35 C36 C37 118.88(12)
F7 C35 C36 119.47(12)
F7 C35 C34 120.66(12)
C36 C35 C34 119.84(12)
F10 C38 C37 115.68(11)
F10 C38 C33 119.63(11)
C37 C38 C33 124.59(11)
F9 C37 C36 119.66(12)
F9 C37 C38 120.89(11)
C36 C37 C38 119.38(12)
F6 C34 C35 114.61(11)
F6 C34 C33 121.16(11)
C35 C34 C33 124.20(12)
C40 C39 C44 113.44(11)
C40 C39 B1 127.75(11)
C44 C39 B1 118.36(11)
F11 C40 C41 114.95(12)
F11 C40 C39 121.04(11)
C41 C40 C39 123.99(12)
F15 C44 C43 116.06(11)
F15 C44 C39 119.49(11)
C43 C44 C39 124.43(13)
F14 C43 C42 120.07(12)
F14 C43 C44 120.65(13)
C42 C43 C44 119.26(12)
F13 C42 C41 120.46(14)
F13 C42 C43 120.43(13)
C41 C42 C43 119.09(12)
F12 C41 C42 120.03(12)
F12 C41 C40 120.20(13)
C42 C41 C40 119.76(13)
C1 B1 C39 106.03(10)
C1 B1 C27 112.62(10)
C39 B1 C27 114.38(10)
C1 B1 C33 109.37(10)
C39 B1 C33 112.33(10)
C27 B1 C33 102.16(10)

loop_
_geom_bond_atom_site_label_1
_geom_bond_atom_site_label_2
_geom_bond_distance
P1 C15 1.7983(13)
P1 C9 1.8040(14)
P1 C21 1.8041(14)
P1 C2 1.8056(13)
F5 C32 1.3585(15)
F1 C28 1.3522(15)
F4 C31 1.3411(16)
F3 C30 1.3423(16)
F2 C29 1.3486(17)
F6 C34 1.3574(14)
F10 C38 1.3538(14)
F9 C37 1.3451(15)
F7 C35 1.3468(14)
F8 C36 1.3432(15)
F14 C43 1.3478(15)
F15 C44 1.3560(15)
F11 C40 1.3493(15)
F12 C41 1.3452(16)
F13 C42 1.3436(15)
C1 C2 1.3451(18)
C1 B1 1.6393(18)
C3 C4 1.3892(19)
C3 C8 1.3961(19)
C3 C2 1.5010(18)
C8 C7 1.391(2)
C7 C6 1.383(3)
C4 C5 1.389(2)
C5 C6 1.379(3)
C15 C16 1.3935(18)
C15 C20 1.4002(18)
C9 C14 1.392(2)
C9 C10 1.394(2)
C21 C22 1.3964(18)
C21 C26 1.3973(19)
C17 C16 1.3862(18)
C17 C18 1.387(2)
C26 C25 1.384(2)
C19 C20 1.3858(19)
C19 C18 1.388(2)
C22 C23 1.387(2)
C24 C23 1.382(2)
C24 C25 1.383(2)
C14 C13 1.394(2)
C10 C11 1.388(2)
C13 C12 1.378(3)
C11 C12 1.373(3)
C27 C32 1.3843(18)
C27 C28 1.3946(18)
C27 B1 1.6594(18)
C31 C30 1.374(2)
C31 C32 1.3868(18)
C28 C29 1.3782(19)
C29 C30 1.372(2)
C33 C34 1.3900(17)
C33 C38 1.3921(18)
C33 B1 1.6606(19)
C36 C35 1.3714(19)
C36 C37 1.3768(18)
C35 C34 1.3827(18)
C38 C37 1.3803(18)
C39 C40 1.3863(18)
C39 C44 1.3923(18)
C39 B1 1.6500(18)
C40 C41 1.3854(19)
C44 C43 1.3802(18)
C43 C42 1.377(2)
C42 C41 1.370(2)
